data_4306083
loop_
_publ_author_name
'Blanca R. Manzano'
'F\'elix A. Jal\'on'
'M. Laura Soriano'
'M. Carmen Carri\'on'
'M. Pilar Carranza'
'Kurt Mereiter'
'Ana M. Rodr\'iguez'
'Antonio de la Hoz'
'Ana S\'anchez-Migall\'on'

_publ_contact_author
;
Blanca R. Manzano
Departamento de Qu\'imica In\'organica, Org\'anica y Bioqu\'imica
Facultad de Qu\'imicas
Universidad Castilla La Mancha
13071-Ciudad Real 
Spain
;
_publ_contact_author_email Blanca.Manzano@uclm.es
_publ_contact_author_fax '+34 926 295318'
_publ_contact_author_phone '+34 926 295300'
_publ_section_title
;
Anion-Dependent Self-Assembly of Silver(I) and Diaminotriazines to
Coordination Polymers: Non-Covalent Bonds and Role Interchange between
Silver and Hydrogen Bonds
;
_journal_name_full 'Inorganic Chemistry'
_journal_page_first 8957
_journal_page_last 8971
_journal_paper_doi 10.1021/ic800997d
_journal_volume 47
_journal_year 2008
_chemical_formula_moiety 'C10 H11 Ag N5, B F4'
_chemical_formula_sum 'C10 H11 Ag B F4 N5'
_chemical_formula_weight 395.92
_chemical_name_common '[Ag(Toldat)](BF4).solv'
_chemical_name_systematic
; 
 ? 
;
_space_group_IT_number 24
_symmetry_cell_setting orthorhombic
_symmetry_space_group_name_Hall 'I 2b 2c'
_symmetry_space_group_name_H-M 'I 21 21 21'
_atom_sites_solution_hydrogens geom
_atom_sites_solution_primary direct
_atom_sites_solution_secondary difmap
_audit_creation_method SHELXL-97
_cell_angle_alpha 90.00
_cell_angle_beta 90.00
_cell_angle_gamma 90.00
_cell_formula_units_Z 4
_cell_length_a 11.6841(11)
_cell_length_b 11.9242(11)
_cell_length_c 13.9294(11)
_cell_measurement_temperature 180(2)
_cell_volume 1940.7(3)
_computing_cell_refinement 'Bruker SAINT'
_computing_data_collection 'Bruker APEX'
_computing_data_reduction 'Bruker SAINT, SADABS, XPREP'
_computing_molecular_graphics 'Bruker SHELXTL'
_computing_publication_material 'Bruker SHELXTL'
_computing_structure_refinement 'SHELXL-97 (Sheldrick, 1997)'
_computing_structure_solution 'SHELXS-97 (Sheldrick, 1997)'
_diffrn_ambient_temperature 180(2)
_diffrn_measured_fraction_theta_full 0.996
_diffrn_measured_fraction_theta_max 0.996
_diffrn_measurement_device_type CCD
_diffrn_measurement_method 'omega and phi-scans'
_diffrn_radiation_monochromator graphite
_diffrn_radiation_source 'fine-focus sealed tube'
_diffrn_radiation_type MoK\a
_diffrn_radiation_wavelength 0.71073
_diffrn_reflns_av_R_equivalents 0.0000
_diffrn_reflns_av_sigmaI/netI 0.0255
_diffrn_reflns_limit_h_max 15
_diffrn_reflns_limit_h_min -15
_diffrn_reflns_limit_k_max 15
_diffrn_reflns_limit_k_min 0
_diffrn_reflns_limit_l_max 18
_diffrn_reflns_limit_l_min 0
_diffrn_reflns_number 2229
_diffrn_reflns_theta_full 27.49
_diffrn_reflns_theta_max 27.49
_diffrn_reflns_theta_min 2.28
_diffrn_standards_decay_% 0
_exptl_absorpt_coefficient_mu 1.070
_exptl_absorpt_correction_T_max 0.72
_exptl_absorpt_correction_T_min 0.62
_exptl_absorpt_correction_type multi-scan
_exptl_absorpt_process_details 'program SADABS'
_exptl_crystal_colour colorless
_exptl_crystal_density_diffrn 1.355
_exptl_crystal_density_method 'not measured'
_exptl_crystal_description block
_exptl_crystal_F_000 776
_exptl_crystal_size_max 0.53
_exptl_crystal_size_mid 0.37
_exptl_crystal_size_min 0.31
_refine_diff_density_max 0.321
_refine_diff_density_min -0.309
_refine_diff_density_rms 0.042
_refine_ls_abs_structure_details 'Flack H D (1983), Acta Cryst. A39, 876-881'
_refine_ls_abs_structure_Flack -0.18(3)
_refine_ls_extinction_method none
_refine_ls_goodness_of_fit_ref 1.059
_refine_ls_hydrogen_treatment constr
_refine_ls_matrix_type full
_refine_ls_number_parameters 108
_refine_ls_number_reflns 2229
_refine_ls_number_restraints 0
_refine_ls_restrained_S_all 1.059
_refine_ls_R_factor_all 0.0249
_refine_ls_R_factor_gt 0.0226
_refine_ls_shift/su_max 0.004
_refine_ls_shift/su_mean 0.000
_refine_ls_structure_factor_coef Fsqd
_refine_ls_weighting_details 'calc w=1/[\s^2^(Fo^2^)+(0.0267P)^2^+0.0560P] where P=(Fo^2^+2Fc^2^)/3'
_refine_ls_weighting_scheme calc
_refine_ls_wR_factor_gt 0.0528
_refine_ls_wR_factor_ref 0.0538
_reflns_number_gt 2045
_reflns_number_total 2229
_reflns_threshold_expression >2sigma(I)
_cod_data_source_file ic800997d_si_001_4.cif
_cod_data_source_block compd5
_cod_depositor_comments
;
The following automatic conversions were performed:
'_symmetry_cell_setting' value 'Orthorhombic' changed to 'orthorhombic'
according to '/home/saulius/struct/CIF-dictionaries/cif_core.dic'
dictionary named 'cif_core.dic' version 2.4.1 from 2010-06-29.

Automatic conversion script
Id: cif_fix_enum 1527 2010-12-29 10:47:43Z saulius 
;
_cod_database_code 4306083

loop_
_symmetry_equiv_pos_as_xyz
'x, y, z'
'-x, -y+1/2, z'
'x, -y, -z+1/2'
'-x+1/2, y, -z'
'x+1/2, y+1/2, z+1/2'
'-x+1/2, -y+1, z+1/2'
'x+1/2, -y+1/2, -z+1'
'-x+1, y+1/2, -z+1/2'

loop_
_atom_site_label
_atom_site_type_symbol
_atom_site_fract_x
_atom_site_fract_y
_atom_site_fract_z
_atom_site_U_iso_or_equiv
_atom_site_adp_type
_atom_site_occupancy
_atom_site_symmetry_multiplicity
_atom_site_calc_flag
_atom_site_refinement_flags
_atom_site_disorder_assembly
_atom_site_disorder_group
Ag1 Ag 0.0000 0.2500 0.050175(15) 0.04528(8) Uani 1 2 d S . .
C1 C 0.1690(2) 0.0485(2) 0.0443(2) 0.0575(7) Uani 1 1 d . . .
C2 C 0.2500 0.2149(3) 0.0000 0.0380(8) Uani 1 2 d S . .
C3 C 0.2500 0.3374(3) 0.0000 0.0412(9) Uani 1 2 d S . .
C4 C 0.2159(2) 0.3965(2) 0.0814(2) 0.0500(6) Uani 1 1 d . . .
H4 H 0.1926 0.3576 0.1376 0.060 Uiso 1 1 calc R . .
C5 C 0.2164(3) 0.5126(3) 0.0795(2) 0.0673(9) Uani 1 1 d . . .
H5 H 0.1928 0.5526 0.1351 0.081 Uiso 1 1 calc R . .
C6 C 0.2500 0.5716(4) 0.0000 0.0725(14) Uani 1 2 d S . .
C7 C 0.2500 0.6984(4) 0.0000 0.126(3) Uani 1 2 d S . .
H7A H 0.2759 0.7290 -0.0612 0.189 Uiso 0.50 1 d PR . .
H7B H 0.1738 0.7290 0.0118 0.189 Uiso 0.50 1 d PR . .
H7C H 0.3003 0.7290 0.0494 0.189 Uiso 0.50 1 d PR . .
N1 N 0.15957(16) 0.16235(16) 0.03825(14) 0.0419(5) Uani 1 1 d . . .
N2 N 0.2500 -0.0116(3) 0.0000 0.0698(11) Uani 1 2 d S . .
N3 N 0.0899(2) -0.0059(2) 0.0928(2) 0.0817(8) Uani 1 1 d . . .
H31 H 0.0913 -0.0796 0.0954 0.098 Uiso 1 1 calc R . .
H32 H 0.0355 0.0314 0.1226 0.098 Uiso 1 1 calc R . .
B1 B 0.0000 0.2500 0.2892(2) 0.0750(14) Uani 1 2 d S . .
F1 F 0.0137(2) 0.34566(14) 0.24301(11) 0.0849(5) Uani 1 1 d . . .
F2 F 0.1364(2) 0.2281(3) 0.2850(2) 0.0732(11) Uani 0.50 1 d P . .
F3 F -0.0116(12) 0.252(2) 0.38262(16) 0.076(2) Uani 0.50 1 d P . .

loop_
_atom_site_aniso_label
_atom_site_aniso_U_11
_atom_site_aniso_U_22
_atom_site_aniso_U_33
_atom_site_aniso_U_23
_atom_site_aniso_U_13
_atom_site_aniso_U_12
Ag1 0.03527(11) 0.03458(13) 0.06599(15) 0.000 0.000 -0.00085(17)
C1 0.0587(15) 0.0303(13) 0.0834(18) 0.0022(15) 0.0211(15) -0.0023(12)
C2 0.0372(16) 0.030(2) 0.0465(18) 0.000 0.0018(13) 0.000
C3 0.0403(19) 0.028(2) 0.056(2) 0.000 0.0036(15) 0.000
C4 0.0502(14) 0.0367(14) 0.0630(16) -0.0076(12) 0.0209(12) -0.0089(12)
C5 0.0655(17) 0.0413(17) 0.095(2) -0.0222(15) 0.0321(16) -0.0138(14)
C6 0.063(3) 0.031(2) 0.124(4) 0.000 0.040(3) 0.000
C7 0.121(5) 0.032(2) 0.226(7) 0.000 0.095(5) 0.000
N1 0.0409(10) 0.0269(10) 0.0579(12) -0.0012(9) 0.0103(9) -0.0005(8)
N2 0.070(2) 0.0257(17) 0.114(3) 0.000 0.038(2) 0.000
N3 0.0807(16) 0.0336(13) 0.131(2) 0.0125(14) 0.0539(16) -0.0005(13)
B1 0.150(5) 0.033(2) 0.0410(18) 0.000 0.000 0.010(5)
F1 0.1371(16) 0.0515(9) 0.0662(8) 0.0079(7) 0.0135(16) -0.0107(14)
F2 0.0476(15) 0.072(3) 0.100(2) 0.006(2) -0.0043(14) 0.0107(16)
F3 0.113(5) 0.056(2) 0.0570(13) -0.012(8) 0.038(4) -0.029(5)

loop_
_atom_type_symbol
_atom_type_description
_atom_type_scat_dispersion_real
_atom_type_scat_dispersion_imag
_atom_type_scat_source
C C 0.0033 0.0016 'International Tables Vol C Tables 4.2.6.8 and 6.1.1.4'
H H 0.0000 0.0000 'International Tables Vol C Tables 4.2.6.8 and 6.1.1.4'
N N 0.0061 0.0033 'International Tables Vol C Tables 4.2.6.8 and 6.1.1.4'
F F 0.0171 0.0103 'International Tables Vol C Tables 4.2.6.8 and 6.1.1.4'
Ag Ag -0.8971 1.1015 'International Tables Vol C Tables 4.2.6.8 and 6.1.1.4'
B B 0.0013 0.0007 'International Tables Vol C Tables 4.2.6.8 and 6.1.1.4'

loop_
_geom_angle_atom_site_label_1
_geom_angle_atom_site_label_2
_geom_angle_atom_site_label_3
_geom_angle
_geom_angle_site_symmetry_1
_geom_angle_site_symmetry_3
_geom_angle_publ_flag
N1 Ag1 N1 171.11(11) . 2 ?
N3 C1 N2 118.0(3) . . ?
N3 C1 N1 117.8(2) . . ?
N2 C1 N1 124.1(3) . . ?
N1 C2 N1 124.2(3) . 4 ?
N1 C2 C3 117.88(15) . . ?
N1 C2 C3 117.88(15) 4 . ?
C4 C3 C4 119.3(4) . 4 ?
C4 C3 C2 120.37(18) . . ?
C4 C3 C2 120.37(18) 4 . ?
C5 C4 C3 119.2(3) . . ?
C6 C5 C4 122.1(3) . . ?
C5 C6 C5 118.2(4) 4 . ?
C5 C6 C7 120.9(2) 4 . ?
C5 C6 C7 120.9(2) . . ?
C2 N1 C1 115.2(2) . . ?
C2 N1 Ag1 119.29(16) . . ?
C1 N1 Ag1 123.38(16) . . ?
C1 N2 C1 115.3(4) 4 . ?
F3 B1 F1 119.3(12) . 2 ?
F3 B1 F1 118.7(13) 2 2 ?
F3 B1 F1 118.7(13) . . ?
F3 B1 F1 119.3(12) 2 . ?
F1 B1 F1 121.6(3) 2 . ?
F3 B1 F2 86.1(7) . 2 ?
F3 B1 F2 98.1(7) 2 2 ?
F1 B1 F2 90.14(19) 2 2 ?
F1 B1 F2 87.83(19) . 2 ?
F3 B1 F2 98.1(7) . . ?
F3 B1 F2 86.1(7) 2 . ?
F1 B1 F2 87.83(19) 2 . ?
F1 B1 F2 90.14(19) . . ?
F2 B1 F2 175.8(3) 2 . ?

loop_
_geom_bond_atom_site_label_1
_geom_bond_atom_site_label_2
_geom_bond_distance
_geom_bond_site_symmetry_2
_geom_bond_publ_flag
Ag1 N1 2.1438(19) . ?
Ag1 N1 2.1438(19) 2 ?
C1 N3 1.316(3) . ?
C1 N2 1.338(3) . ?
C1 N1 1.365(3) . ?
C2 N1 1.339(2) . ?
C2 N1 1.339(2) 4 ?
C2 C3 1.461(6) . ?
C3 C4 1.394(3) . ?
C3 C4 1.394(3) 4 ?
C4 C5 1.385(4) . ?
C5 C6 1.369(4) . ?
C6 C5 1.369(4) 4 ?
C6 C7 1.513(6) . ?
N2 C1 1.338(3) 4 ?
B1 F3 1.308(4) . ?
B1 F3 1.308(4) 2 ?
B1 F1 1.319(2) 2 ?
B1 F1 1.319(2) . ?
B1 F2 1.616(3) 2 ?
B1 F2 1.616(3) . ?
